data_2311081
loop_
_publ_author_name
'van Genderen, E.'
'Clabbers, M. T. B.'
'Das, P. P.'
'Stewart, A.'
'Nederlof, I.'
'Barentsen, K. C.'
'Portillo, Q.'
'Pannu, N. S.'
'Nicolopoulos, S.'
'Gruene, T.'
'Abrahams, J. P.'

_publ_section_title
;
 <i>Ab initio</i> structure determination of nanocrystals of organic
 pharmaceutical compounds by electron diffraction at room temperature
 using a Timepix quantum area direct electron detector
;
_journal_issue 2
_journal_name_full 'Acta Crystallographica Section A'
_journal_page_first 236
_journal_page_last 242
_journal_paper_doi 10.1107/S2053273315022500
_journal_volume 72
_journal_year 2016
_chemical_formula_sum 'C15 H12 N2 O'
_chemical_formula_weight 236.28
_space_group_crystal_system monoclinic
_space_group_IT_number 14
_space_group_name_Hall '-P 2yn'
_space_group_name_H-M_alt 'P 1 21/n 1'
_symmetry_space_group_name_Hall '-P 2yn'
_symmetry_space_group_name_H-M 'P 1 21/n 1'
_atom_sites_solution_hydrogens geom
_audit_creation_method SHELXL-2014/8
_cell_angle_alpha 90
_cell_angle_beta 93.08(6)
_cell_angle_gamma 90
_cell_formula_units_Z 4
_cell_length_a 7.578(12)
_cell_length_b 11.176(2)
_cell_length_c 13.991(13)
_cell_measurement_temperature 293(2)
_cell_volume 1183(2)
_computing_structure_refinement 'SHELXL-2014/8 (Sheldrick, 2014)'
_diffrn_ambient_temperature 293(2)
_diffrn_measured_fraction_theta_full 0.451
_diffrn_measured_fraction_theta_max 0.447
_diffrn_measurement_device_type
;
 Philips EM30 LaB6 Electron Microscope with Timepix Detector
;
_diffrn_radiation_type electron
_diffrn_radiation_wavelength 0.02508
_diffrn_reflns_av_R_equivalents 0.0837
_diffrn_reflns_limit_h_max 7
_diffrn_reflns_limit_h_min -7
_diffrn_reflns_limit_k_max 13
_diffrn_reflns_limit_k_min -13
_diffrn_reflns_limit_l_max 16
_diffrn_reflns_limit_l_min -16
_diffrn_reflns_number 2202
_diffrn_reflns_theta_full 0.862
_diffrn_reflns_theta_max 0.894
_diffrn_reflns_theta_min 0.082
_exptl_absorpt_coefficient_mu 0.085
_exptl_absorpt_correction_type empirical
_exptl_crystal_density_diffrn 1.326
_exptl_crystal_description nanocrystal
_exptl_crystal_F_000 496
_refine_diff_density_max 0.722
_refine_diff_density_min -0.554
_refine_ls_extinction_method none
_refine_ls_goodness_of_fit_ref 2.113
_refine_ls_hydrogen_treatment constr
_refine_ls_matrix_type full
_refine_ls_number_parameters 163
_refine_ls_number_reflns 1071
_refine_ls_number_restraints 144
_refine_ls_restrained_S_all 1.983
_refine_ls_R_factor_all 0.2803
_refine_ls_R_factor_gt 0.2545
_refine_ls_shift/su_max 0.000
_refine_ls_shift/su_mean 0.000
_refine_ls_structure_factor_coef Fsqd
_refine_ls_weighting_details 'w=1/[\s^2^(Fo^2^)+(0.2000P)^2^] where P=(Fo^2^+2Fc^2^)/3'
_refine_ls_weighting_scheme calc
_refine_ls_wR_factor_gt 0.5435
_refine_ls_wR_factor_ref 0.5564
_reflns_number_gt 754
_reflns_number_total 1071
_reflns_threshold_expression 'I > 2\s(I)'
_cod_data_source_file td5026sup1.cif
_cod_data_source_block carbamazepine_single
_cod_depositor_comments
;
Adding full bibliography for 2311081--2311085.cif.

2017-03-30
Z value and formula fixed to values more according to usual
chemical conventions.                 miguel
;
_cod_original_formula_weight 39.38
_cod_original_formula_units_Z 24
_cod_original_formula_sum 'C2.50 H2 N0.33 O0.17'
_cod_database_code 2311081
_cod_database_fobs_code 2311081
_shelx_space_group_comment
;
The symmetry employed for this shelxl refinement is uniquely defined
by the following loop, which should always be used as a source of
symmetry information in preference to the above space-group names.
They are only intended as comments.
;

loop_
_space_group_symop_operation_xyz
'x, y, z'
'-x+1/2, y+1/2, -z+1/2'
'-x, -y, -z'
'x-1/2, -y-1/2, z-1/2'

loop_
_atom_site_type_symbol
_atom_site_label
_atom_site_fract_x
_atom_site_fract_y
_atom_site_fract_z
_atom_site_U_iso_or_equiv
_atom_site_adp_type
_atom_site_calc_flag
_atom_site_occupancy
C C1 0.343(4) 0.6879(11) 0.5044(14) 0.060(4) Uani d 1
O O1 -0.005(3) 0.8773(10) 0.4105(11) 0.076(5) Uani d 1
N N1 0.212(3) 0.7343(9) 0.4393(12) 0.061(4) Uani d 1
C C2 0.303(4) 0.6371(14) 0.5884(15) 0.069(5) Uani d 1
H H2 0.1862 0.6259 0.6041 0.083 Uiso calc 1
N N2 0.182(3) 0.8996(10) 0.5404(13) 0.070(5) Uani d 1
H H2A 0.1307 0.9638 0.5587 0.084 Uiso calc 1
H H2B 0.2716 0.8716 0.5732 0.084 Uiso calc 1
C C3 0.451(4) 0.6006(12) 0.6533(17) 0.067(5) Uani d 1
H H3 0.4305 0.5683 0.7130 0.080 Uiso calc 1
C C4 0.616(4) 0.6141(12) 0.6262(16) 0.070(5) Uani d 1
H H4 0.7081 0.5897 0.6682 0.084 Uiso calc 1
C C5 0.657(4) 0.6621(12) 0.5397(16) 0.068(4) Uani d 1
H H5 0.7751 0.6714 0.5260 0.082 Uiso calc 1
C C7 0.561(4) 0.7502(14) 0.3735(17) 0.070(5) Uani d 1
H H7 0.6552 0.8030 0.3706 0.084 Uiso calc 1
C C6 0.527(4) 0.6966(10) 0.4731(15) 0.061(4) Uani d 1
C C8 0.475(4) 0.7298(12) 0.2971(16) 0.062(4) Uani d 1
H H8 0.5273 0.7535 0.2417 0.074 Uiso calc 1
C C9 0.302(4) 0.6738(12) 0.2832(14) 0.060(4) Uani d 1
C C10 0.257(4) 0.6102(13) 0.1939(15) 0.067(5) Uani d 1
H H10 0.3389 0.6090 0.1469 0.081 Uiso calc 1
C C11 0.100(5) 0.5528(14) 0.1761(16) 0.072(5) Uani d 1
H H11 0.0749 0.5136 0.1183 0.086 Uiso calc 1
C C12 -0.016(4) 0.5547(13) 0.2440(15) 0.069(5) Uani d 1
H H12 -0.1196 0.5120 0.2311 0.083 Uiso calc 1
C C13 -0.001(4) 0.6136(12) 0.3337(15) 0.067(5) Uani d 1
H H13 -0.0901 0.6146 0.3767 0.080 Uiso calc 1
C C14 0.174(3) 0.6738(9) 0.3520(13) 0.054(4) Uani d 1
C C15 0.120(4) 0.8421(10) 0.4587(14) 0.053(4) Uani d 1

loop_
_atom_site_aniso_label
_atom_site_aniso_U_11
_atom_site_aniso_U_22
_atom_site_aniso_U_33
_atom_site_aniso_U_12
_atom_site_aniso_U_13
_atom_site_aniso_U_23
C1 0.091(9) 0.031(5) 0.060(7) 0.008(5) 0.016(6) 0.001(4)
O1 0.106(12) 0.056(6) 0.066(8) 0.024(6) 0.015(7) -0.016(5)
N1 0.095(9) 0.034(4) 0.055(6) 0.019(5) 0.017(5) -0.011(4)
C2 0.095(13) 0.051(7) 0.061(8) 0.000(6) 0.013(7) 0.011(6)
N2 0.109(15) 0.034(5) 0.069(8) 0.023(6) 0.015(8) -0.015(5)
C3 0.101(13) 0.036(6) 0.064(9) 0.002(6) 0.008(7) -0.007(5)
C4 0.100(13) 0.036(6) 0.074(9) 0.003(6) 0.010(7) -0.005(5)
C5 0.095(11) 0.040(6) 0.070(8) 0.012(6) 0.014(7) -0.006(5)
C7 0.102(13) 0.050(7) 0.061(7) -0.002(7) 0.017(7) -0.002(5)
C6 0.091(9) 0.027(5) 0.066(7) 0.008(5) 0.018(6) -0.001(4)
C8 0.091(12) 0.044(6) 0.052(7) 0.002(5) 0.025(7) -0.001(5)
C9 0.092(11) 0.035(5) 0.056(7) 0.009(5) 0.023(6) -0.011(5)
C10 0.101(13) 0.047(7) 0.055(8) 0.009(6) 0.021(7) -0.013(5)
C11 0.103(14) 0.051(7) 0.062(9) 0.010(6) 0.020(8) -0.021(6)
C12 0.105(13) 0.042(6) 0.064(8) 0.007(6) 0.019(8) -0.020(5)
C13 0.096(12) 0.047(6) 0.060(8) 0.002(6) 0.026(7) -0.020(6)
C14 0.092(10) 0.022(4) 0.050(6) 0.015(4) 0.020(5) -0.002(4)
C15 0.087(11) 0.022(4) 0.053(7) 0.010(5) 0.029(7) -0.005(4)

loop_
_atom_type_symbol
_atom_type_description
_atom_type_scat_dispersion_real
_atom_type_scat_dispersion_imag
_atom_type_scat_source
C C 0.0033 0.0016 'International Tables Vol C Tables 4.2.6.8 and 6.1.1.4'
H H 0.0000 0.0000 'International Tables Vol C Tables 4.2.6.8 and 6.1.1.4'
N N 0.0061 0.0033 'International Tables Vol C Tables 4.2.6.8 and 6.1.1.4'
O O 0.0106 0.0060 'International Tables Vol C Tables 4.2.6.8 and 6.1.1.4'

loop_
_geom_angle_atom_site_label_1
_geom_angle_atom_site_label_2
_geom_angle_atom_site_label_3
_geom_angle
C2 C1 N1 122(2)
C2 C1 C6 123(2)
N1 C1 C6 115.2(16)
C1 N1 C14 119.2(13)
C1 N1 C15 121.6(17)
C14 N1 C15 119.2(19)
C1 C2 C3 117(3)
C1 C2 H2 121.5
C3 C2 H2 121.5
C15 N2 H2A 120.0
C15 N2 H2B 120.0
H2A N2 H2B 120.0
C4 C3 C2 119(2)
C4 C3 H3 120.3
C2 C3 H3 120.3
C3 C4 C5 124(3)
C3 C4 H4 118.1
C5 C4 H4 118.1
C6 C5 C4 121(3)
C6 C5 H5 119.4
C4 C5 H5 119.4
C8 C7 C6 127(2)
C8 C7 H7 116.6
C6 C7 H7 116.6
C5 C6 C1 115.6(18)
C5 C6 C7 125(2)
C1 C6 C7 119(2)
C7 C8 C9 128.4(18)
C7 C8 H8 115.8
C9 C8 H8 115.8
C14 C9 C8 124(2)
C14 C9 C10 116(2)
C8 C9 C10 119.6(18)
C11 C10 C9 123(2)
C11 C10 H10 118.3
C9 C10 H10 118.3
C12 C11 C10 118(2)
C12 C11 H11 121.1
C10 C11 H11 121.1
C11 C12 C13 128(3)
C11 C12 H12 116.0
C13 C12 H12 116.0
C12 C13 C14 112.9(18)
C12 C13 H13 123.5
C14 C13 H13 123.5
C9 C14 N1 118(2)
C9 C14 C13 121.5(18)
N1 C14 C13 120.3(15)
O1 C15 N2 122.7(14)
O1 C15 N1 123.4(19)
N2 C15 N1 114(2)

loop_
_geom_bond_atom_site_label_1
_geom_bond_atom_site_label_2
_geom_bond_distance
C1 C2 1.36(2)
C1 N1 1.41(4)
C1 C6 1.49(3)
O1 C15 1.20(3)
N1 C14 1.41(3)
N1 C15 1.427(18)
C2 C3 1.46(4)
C2 H2 0.9300
N2 C15 1.37(3)
N2 H2A 0.8600
N2 H2B 0.8600
C3 C4 1.33(3)
C3 H3 0.9300
C4 C5 1.38(3)
C4 H4 0.9300
C5 C6 1.37(4)
C5 H5 0.9300
C7 C8 1.24(4)
C7 C6 1.55(3)
C7 H7 0.9300
C8 C9 1.45(4)
C8 H8 0.9300
C9 C14 1.41(2)
C9 C10 1.46(3)
C10 C11 1.36(5)
C10 H10 0.9300
C11 C12 1.33(3)
C11 H11 0.9300
C12 C13 1.42(3)
C12 H12 0.9300
C13 C14 1.49(4)
C13 H13 0.9300

loop_
_geom_hbond_atom_site_label_D
_geom_hbond_atom_site_label_H
_geom_hbond_atom_site_label_A
_geom_hbond_site_symmetry_A
_geom_hbond_distance_DH
_geom_hbond_distance_HA
_geom_hbond_distance_DA
_geom_hbond_angle_DHA
N2 H2A O1 3_576 0.86 2.07 2.930(16) 174.6
